data_7239212
loop_
_publ_author_name
'Gharpure, Santosh J.'
'Sathiyanarayanan, A. M.'
'Vuram, Prasanna K.'

_publ_section_title
;
 Hetero Diels--Alder reaction of olefin with o-quinone methides generated
 using (+-)-binolphosphoric acid for the stereoselective synthesis of
 2,4-diarylbenzopyrans: application to the formal synthesis of myristinin
 B/C
;
_journal_issue 40
_journal_name_full 'RSC Advances'
_journal_page_first 18279
_journal_paper_doi 10.1039/c3ra43526a
_journal_volume 3
_journal_year 2013
_chemical_formula_sum 'C32 H30 O6'
_chemical_formula_weight 510.56
_space_group_IT_number 14
_space_group_name_Hall '-P 2yn'
_space_group_name_H-M_alt 'P 1 21/n 1'
_symmetry_cell_setting monoclinic
_symmetry_space_group_name_H-M 'P 1 21/n 1'
_atom_sites_solution_hydrogens geom
_atom_sites_solution_primary direct
_atom_sites_solution_secondary difmap
_audit_creation_method SHELXL-97
_cell_angle_alpha 90.00
_cell_angle_beta 96.314(3)
_cell_angle_gamma 90.00
_cell_formula_units_Z 4
_cell_length_a 8.2911(6)
_cell_length_b 19.7700(18)
_cell_length_c 17.1314(14)
_cell_measurement_reflns_used 1314
_cell_measurement_temperature 298(2)
_cell_measurement_theta_max 18.81
_cell_measurement_theta_min 2.38
_cell_volume 2791.1(4)
_computing_cell_refinement 'Bruker SMART'
_computing_data_collection 'Bruker SMART'
_computing_data_reduction 'Bruker SAINT'
_computing_molecular_graphics 'Bruker SHELXTL'
_computing_publication_material 'Bruker SHELXTL'
_computing_structure_refinement 'SHELXL-97 (Sheldrick, 1997)'
_computing_structure_solution 'SHELXS-97 (Sheldrick, 1990)'
_diffrn_ambient_temperature 298(2)
_diffrn_measured_fraction_theta_full 0.992
_diffrn_measured_fraction_theta_max 0.992
_diffrn_measurement_device_type 'CCD area detector'
_diffrn_measurement_method 'phi and omega scans'
_diffrn_radiation_monochromator graphite
_diffrn_radiation_source 'fine-focus sealed tube'
_diffrn_radiation_type MoK\a
_diffrn_radiation_wavelength 0.71073
_diffrn_reflns_av_R_equivalents 0.0475
_diffrn_reflns_av_sigmaI/netI 0.0371
_diffrn_reflns_limit_h_max 6
_diffrn_reflns_limit_h_min -7
_diffrn_reflns_limit_k_max 17
_diffrn_reflns_limit_k_min -17
_diffrn_reflns_limit_l_max 15
_diffrn_reflns_limit_l_min -15
_diffrn_reflns_number 9049
_diffrn_reflns_theta_full 18.86
_diffrn_reflns_theta_max 18.86
_diffrn_reflns_theta_min 1.58
_exptl_absorpt_coefficient_mu 0.083
_exptl_absorpt_correction_T_max 0.9876
_exptl_absorpt_correction_T_min 0.9795
_exptl_absorpt_correction_type none
_exptl_crystal_colour clear
_exptl_crystal_density_diffrn 1.215
_exptl_crystal_density_meas 0
_exptl_crystal_density_method 'not measured'
_exptl_crystal_description REctangular
_exptl_crystal_F_000 1080
_exptl_crystal_size_max 0.25
_exptl_crystal_size_mid 0.22
_exptl_crystal_size_min 0.15
_refine_diff_density_max 0.190
_refine_diff_density_min -0.150
_refine_diff_density_rms 0.031
_refine_ls_extinction_method none
_refine_ls_goodness_of_fit_ref 1.022
_refine_ls_hydrogen_treatment mixed
_refine_ls_matrix_type full
_refine_ls_number_parameters 347
_refine_ls_number_reflns 2192
_refine_ls_number_restraints 0
_refine_ls_restrained_S_all 1.022
_refine_ls_R_factor_all 0.0555
_refine_ls_R_factor_gt 0.0376
_refine_ls_shift/su_max 0.000
_refine_ls_shift/su_mean 0.000
_refine_ls_structure_factor_coef Fsqd
_refine_ls_weighting_details 'calc w=1/[\s^2^(Fo^2^)+(0.0676P)^2^+0.0000P] where P=(Fo^2^+2Fc^2^)/3'
_refine_ls_weighting_scheme calc
_refine_ls_wR_factor_gt 0.0951
_refine_ls_wR_factor_ref 0.1083
_reflns_number_gt 1686
_reflns_number_total 2192
_reflns_threshold_expression >2sigma(I)
_cod_data_source_file c3ra43526a.txt
_cod_data_source_block new3
_cod_depositor_comments
;
The following automatic conversions were performed:

data item '_symmetry_cell_setting' value 'Monoclinic' was changed to
'monoclinic' in accordance with the
/home/saulius/struct/COD-crude-data/automatic-downloads/DataCite-retrospective/RSC/depositions/lib/dictionaries/cif_core.dic
dictionary named 'cif_core.dic' version 2.4.2 last updated on
2011-04-26.

Automatic conversion script
Id: cif_fix_values 6909 2019-04-08 15:41:33Z antanas 
;
_cod_original_sg_symbol_H-M P2(1)/n
_cod_database_code 7239212

loop_
_symmetry_equiv_pos_as_xyz
'x, y, z'
'-x+1/2, y+1/2, -z+1/2'
'-x, -y, -z'
'x-1/2, -y-1/2, z-1/2'

loop_
_atom_site_label
_atom_site_type_symbol
_atom_site_fract_x
_atom_site_fract_y
_atom_site_fract_z
_atom_site_U_iso_or_equiv
_atom_site_adp_type
_atom_site_occupancy
_atom_site_symmetry_multiplicity
_atom_site_calc_flag
_atom_site_refinement_flags
C1 C 0.7624(4) 1.1633(2) 0.7573(2) 0.0626(11) Uani 1 1 d .
H1 H 0.7286 1.1714 0.8065 0.075 Uiso 1 1 calc R
C2 C 0.7510(5) 1.2130(2) 0.7015(4) 0.0815(13) Uani 1 1 d .
H2 H 0.7096 1.2551 0.7129 0.098 Uiso 1 1 calc R
C3 C 0.8003(5) 1.2013(2) 0.6285(3) 0.0873(13) Uani 1 1 d .
H3 H 0.7928 1.2352 0.5906 0.105 Uiso 1 1 calc R
C4 C 0.8604(4) 1.1387(2) 0.6125(2) 0.0666(11) Uani 1 1 d .
H4 H 0.8929 1.1309 0.5630 0.080 Uiso 1 1 calc R
C5 C 0.8748(4) 1.08699(18) 0.6671(2) 0.0440(9) Uani 1 1 d .
C6 C 0.9378(3) 1.01910(16) 0.64680(18) 0.0398(9) Uani 1 1 d .
H6 H 0.8831 1.0071 0.5950 0.048 Uiso 1 1 calc R
C7 C 0.8854(3) 0.96583(15) 0.70571(17) 0.0376(9) Uani 1 1 d .
H7 H 0.7676 0.9597 0.6954 0.045 Uiso 1 1 calc R
C8 C 0.9234(4) 0.99209(17) 0.78941(18) 0.0434(9) Uani 1 1 d .
H8 H 1.0391 1.0034 0.7975 0.052 Uiso 1 1 calc R
C9 C 0.8246(4) 1.1006(2) 0.7400(2) 0.0469(9) Uani 1 1 d .
C10 C 0.9655(4) 0.89782(17) 0.6954(2) 0.0415(9) Uani 1 1 d .
C11 C 0.9036(4) 0.85342(17) 0.6297(2) 0.0422(9) Uani 1 1 d .
C12 C 0.7722(5) 0.86724(18) 0.5768(2) 0.0623(11) Uani 1 1 d .
H12 H 0.7110 0.9057 0.5841 0.075 Uiso 1 1 calc R
C13 C 0.7266(5) 0.8259(2) 0.5124(2) 0.0692(11) Uani 1 1 d .
H13 H 0.6374 0.8370 0.4769 0.083 Uiso 1 1 calc R
C14 C 0.8148(5) 0.7690(2) 0.5022(2) 0.0598(10) Uani 1 1 d .
C15 C 0.9441(5) 0.7528(2) 0.5551(3) 0.0764(12) Uani 1 1 d .
H15 H 1.0017 0.7132 0.5491 0.092 Uiso 1 1 calc R
C16 C 0.9891(4) 0.7951(2) 0.6172(2) 0.0646(11) Uani 1 1 d .
H16 H 1.0798 0.7843 0.6518 0.077 Uiso 1 1 calc R
C17 C 0.6585(6) 0.7405(2) 0.3808(3) 0.1094(17) Uani 1 1 d .
H17A H 0.5597 0.7479 0.4040 0.164 Uiso 1 1 calc R
H17B H 0.6440 0.7035 0.3443 0.164 Uiso 1 1 calc R
H17C H 0.6860 0.7806 0.3536 0.164 Uiso 1 1 calc R
C18 C 0.8870(4) 0.94606(16) 0.85486(19) 0.0417(9) Uani 1 1 d .
C19 C 0.7362(4) 0.91603(18) 0.8577(2) 0.0456(9) Uani 1 1 d .
C20 C 0.7015(4) 0.87773(18) 0.9210(2) 0.0521(10) Uani 1 1 d .
H20 H 0.5998 0.8581 0.9219 0.063 Uiso 1 1 calc R
C21 C 0.8209(5) 0.86918(18) 0.9828(2) 0.0573(10) Uani 1 1 d .
C22 C 0.9726(4) 0.89719(18) 0.9828(2) 0.0544(10) Uani 1 1 d .
H22 H 1.0519 0.8907 1.0249 0.065 Uiso 1 1 calc R
C23 C 1.0040(4) 0.93510(17) 0.9189(2) 0.0446(9) Uani 1 1 d .
C24 C 0.4697(4) 0.8950(2) 0.7901(2) 0.0811(13) Uani 1 1 d .
H24A H 0.4842 0.8469 0.7941 0.122 Uiso 1 1 calc R
H24B H 0.4080 0.9058 0.7410 0.122 Uiso 1 1 calc R
H24C H 0.4128 0.9106 0.8325 0.122 Uiso 1 1 calc R
C25 C 0.8944(6) 0.8187(3) 1.1092(3) 0.129(2) Uani 1 1 d .
H25A H 0.9867 0.7963 1.0917 0.193 Uiso 1 1 calc R
H25B H 0.8483 0.7906 1.1468 0.193 Uiso 1 1 calc R
H25C H 0.9279 0.8610 1.1332 0.193 Uiso 1 1 calc R
C26 C 1.2765(4) 0.95619(19) 0.9769(2) 0.0651(11) Uani 1 1 d .
H26A H 1.2418 0.9738 1.0245 0.098 Uiso 1 1 calc R
H26B H 1.3723 0.9797 0.9652 0.098 Uiso 1 1 calc R
H26C H 1.3000 0.9088 0.9832 0.098 Uiso 1 1 calc R
C27 C 1.1190(4) 1.02011(18) 0.6393(2) 0.0440(9) Uani 1 1 d .
C28 C 1.2270(5) 1.06104(19) 0.6851(2) 0.0617(11) Uani 1 1 d .
H28 H 1.1892 1.0887 0.7231 0.074 Uiso 1 1 calc R
C29 C 1.3903(5) 1.0614(2) 0.6753(3) 0.0741(12) Uani 1 1 d .
H29 H 1.4614 1.0889 0.7069 0.089 Uiso 1 1 calc R
C30 C 1.4477(5) 1.0217(3) 0.6194(3) 0.0790(14) Uani 1 1 d .
H30 H 1.5572 1.0228 0.6123 0.095 Uiso 1 1 calc R
C31 C 1.3444(6) 0.9805(2) 0.5742(3) 0.0732(12) Uani 1 1 d .
H31 H 1.3838 0.9529 0.5366 0.088 Uiso 1 1 calc R
C32 C 1.1813(4) 0.97961(19) 0.5840(2) 0.0573(10) Uani 1 1 d .
H32 H 1.1119 0.9512 0.5527 0.069 Uiso 1 1 calc R
O1 O 0.8313(3) 1.05400(13) 0.79909(14) 0.0555(7) Uani 1 1 d .
O2 O 1.0838(3) 0.88105(12) 0.74039(14) 0.0588(7) Uani 1 1 d .
O3 O 0.7847(3) 0.72493(14) 0.44026(18) 0.0881(9) Uani 1 1 d .
O4 O 0.6239(3) 0.92705(12) 0.79422(14) 0.0638(7) Uani 1 1 d .
O5 O 0.7760(3) 0.83068(15) 1.04369(16) 0.0883(9) Uani 1 1 d .
O6 O 1.1510(3) 0.96546(12) 0.91405(13) 0.0603(7) Uani 1 1 d .

loop_
_atom_site_aniso_label
_atom_site_aniso_U_11
_atom_site_aniso_U_22
_atom_site_aniso_U_33
_atom_site_aniso_U_23
_atom_site_aniso_U_13
_atom_site_aniso_U_12
C1 0.060(2) 0.053(3) 0.073(3) -0.011(3) -0.001(2) 0.004(2)
C2 0.079(3) 0.049(3) 0.112(4) -0.013(3) -0.004(3) 0.018(2)
C3 0.108(4) 0.056(4) 0.096(4) 0.016(3) 0.005(3) 0.011(3)
C4 0.077(3) 0.050(3) 0.073(3) 0.005(3) 0.006(2) 0.007(2)
C5 0.041(2) 0.038(3) 0.052(3) 0.005(2) 0.0004(18) -0.0004(17)
C6 0.037(2) 0.042(2) 0.040(2) 0.0000(19) 0.0010(15) -0.0023(17)
C7 0.0339(19) 0.039(2) 0.040(2) -0.0021(18) 0.0031(15) -0.0014(17)
C8 0.039(2) 0.046(2) 0.045(3) -0.004(2) 0.0057(16) -0.0006(18)
C9 0.040(2) 0.039(3) 0.060(3) -0.002(3) -0.0022(19) -0.0003(18)
C10 0.039(2) 0.048(3) 0.038(2) 0.003(2) 0.0063(19) -0.003(2)
C11 0.041(2) 0.040(3) 0.047(2) 0.000(2) 0.006(2) 0.0061(19)
C12 0.069(3) 0.049(3) 0.064(3) -0.017(2) -0.012(2) 0.015(2)
C13 0.073(3) 0.055(3) 0.074(3) -0.011(3) -0.019(2) 0.013(2)
C14 0.075(3) 0.045(3) 0.059(3) -0.012(2) 0.004(2) -0.002(2)
C15 0.077(3) 0.064(3) 0.087(3) -0.021(3) -0.002(3) 0.025(2)
C16 0.058(2) 0.065(3) 0.068(3) -0.014(3) -0.004(2) 0.017(2)
C17 0.154(4) 0.088(4) 0.074(3) -0.016(3) -0.044(3) 0.003(3)
C18 0.040(2) 0.049(2) 0.036(2) -0.0019(19) 0.005(2) -0.0087(19)
C19 0.045(3) 0.052(2) 0.039(3) -0.002(2) 0.002(2) -0.006(2)
C20 0.045(2) 0.064(3) 0.047(3) -0.003(2) 0.002(2) -0.0175(18)
C21 0.070(3) 0.057(3) 0.045(3) 0.005(2) 0.007(3) -0.020(2)
C22 0.054(3) 0.067(3) 0.041(3) 0.003(2) -0.0015(19) -0.011(2)
C23 0.042(3) 0.050(2) 0.041(3) -0.007(2) 0.004(2) -0.0088(19)
C24 0.050(3) 0.115(4) 0.075(3) 0.011(3) -0.007(2) -0.027(2)
C25 0.127(4) 0.180(6) 0.071(3) 0.050(3) -0.024(3) -0.064(4)
C26 0.045(2) 0.085(3) 0.062(3) -0.013(2) -0.011(2) -0.007(2)
C27 0.043(2) 0.049(2) 0.039(2) 0.012(2) 0.0038(19) 0.000(2)
C28 0.051(3) 0.065(3) 0.069(3) 0.002(2) 0.005(2) -0.004(2)
C29 0.047(3) 0.085(3) 0.089(4) 0.016(3) -0.002(2) -0.012(2)
C30 0.045(3) 0.104(4) 0.090(4) 0.040(3) 0.015(3) 0.009(3)
C31 0.060(3) 0.091(4) 0.074(3) 0.019(3) 0.027(3) 0.016(3)
C32 0.053(3) 0.074(3) 0.047(3) 0.007(2) 0.0137(19) -0.001(2)
O1 0.0655(16) 0.0482(18) 0.0547(17) -0.0067(15) 0.0152(12) 0.0022(13)
O2 0.0544(15) 0.0649(18) 0.0537(16) 0.0027(13) -0.0084(13) 0.0126(13)
O3 0.108(2) 0.068(2) 0.084(2) -0.0281(19) -0.0039(18) 0.0049(16)
O4 0.0391(15) 0.093(2) 0.0575(17) 0.0172(14) -0.0042(13) -0.0179(13)
O5 0.088(2) 0.113(2) 0.0591(18) 0.0302(18) -0.0100(16) -0.0446(17)
O6 0.0440(16) 0.0842(19) 0.0509(16) 0.0004(13) -0.0024(13) -0.0199(13)

loop_
_atom_type_symbol
_atom_type_description
_atom_type_scat_dispersion_real
_atom_type_scat_dispersion_imag
_atom_type_scat_source
C C 0.0033 0.0016 'International Tables Vol C Tables 4.2.6.8 and 6.1.1.4'
H H 0.0000 0.0000 'International Tables Vol C Tables 4.2.6.8 and 6.1.1.4'
O O 0.0106 0.0060 'International Tables Vol C Tables 4.2.6.8 and 6.1.1.4'

loop_
_geom_angle_atom_site_label_1
_geom_angle_atom_site_label_2
_geom_angle_atom_site_label_3
_geom_angle
C2 C1 C9 119.4(4)
C2 C1 H1 120.3
C9 C1 H1 120.3
C1 C2 C3 120.6(4)
C1 C2 H2 119.7
C3 C2 H2 119.7
C4 C3 C2 118.9(4)
C4 C3 H3 120.5
C2 C3 H3 120.5
C3 C4 C5 122.5(4)
C3 C4 H4 118.7
C5 C4 H4 118.7
C4 C5 C9 117.0(3)
C4 C5 C6 120.8(3)
C9 C5 C6 122.1(3)
C5 C6 C27 112.4(3)
C5 C6 C7 109.1(3)
C27 C6 C7 114.4(2)
C5 C6 H6 106.8
C27 C6 H6 106.8
C7 C6 H6 106.8
C10 C7 C8 111.2(3)
C10 C7 C6 111.6(2)
C8 C7 C6 109.6(2)
C10 C7 H7 108.1
C8 C7 H7 108.1
C6 C7 H7 108.1
O1 C8 C18 105.8(2)
O1 C8 C7 109.6(2)
C18 C8 C7 117.3(3)
O1 C8 H8 107.9
C18 C8 H8 107.9
C7 C8 H8 107.9
O1 C9 C5 123.0(3)
O1 C9 C1 115.5(4)
C5 C9 C1 121.5(4)
O2 C10 C11 120.4(3)
O2 C10 C7 119.8(3)
C11 C10 C7 119.7(3)
C12 C11 C16 116.7(3)
C12 C11 C10 125.0(3)
C16 C11 C10 118.3(3)
C11 C12 C13 122.5(3)
C11 C12 H12 118.8
C13 C12 H12 118.8
C14 C13 C12 118.9(4)
C14 C13 H13 120.6
C12 C13 H13 120.6
C15 C14 C13 120.1(4)
C15 C14 O3 115.3(4)
C13 C14 O3 124.6(4)
C14 C15 C16 120.0(4)
C14 C15 H15 120.0
C16 C15 H15 120.0
C15 C16 C11 121.9(4)
C15 C16 H16 119.1
C11 C16 H16 119.1
O3 C17 H17A 109.5
O3 C17 H17B 109.5
H17A C17 H17B 109.5
O3 C17 H17C 109.5
H17A C17 H17C 109.5
H17B C17 H17C 109.5
C19 C18 C23 117.1(3)
C19 C18 C8 122.8(3)
C23 C18 C8 120.0(3)
O4 C19 C20 122.0(3)
O4 C19 C18 116.1(3)
C20 C19 C18 121.9(3)
C21 C20 C19 118.5(3)
C21 C20 H20 120.7
C19 C20 H20 120.7
C22 C21 O5 123.1(4)
C22 C21 C20 122.1(3)
O5 C21 C20 114.8(3)
C21 C22 C23 118.2(3)
C21 C22 H22 120.9
C23 C22 H22 120.9
O6 C23 C22 122.4(3)
O6 C23 C18 115.4(3)
C22 C23 C18 122.2(3)
O4 C24 H24A 109.5
O4 C24 H24B 109.5
H24A C24 H24B 109.5
O4 C24 H24C 109.5
H24A C24 H24C 109.5
H24B C24 H24C 109.5
O5 C25 H25A 109.5
O5 C25 H25B 109.5
H25A C25 H25B 109.5
O5 C25 H25C 109.5
H25A C25 H25C 109.5
H25B C25 H25C 109.5
O6 C26 H26A 109.5
O6 C26 H26B 109.5
H26A C26 H26B 109.5
O6 C26 H26C 109.5
H26A C26 H26C 109.5
H26B C26 H26C 109.5
C32 C27 C28 117.4(3)
C32 C27 C6 119.8(3)
C28 C27 C6 122.9(3)
C29 C28 C27 120.9(4)
C29 C28 H28 119.5
C27 C28 H28 119.5
C30 C29 C28 120.3(4)
C30 C29 H29 119.8
C28 C29 H29 119.8
C31 C30 C29 119.9(4)
C31 C30 H30 120.0
C29 C30 H30 120.0
C30 C31 C32 120.1(4)
C30 C31 H31 119.9
C32 C31 H31 119.9
C31 C32 C27 121.3(4)
C31 C32 H32 119.3
C27 C32 H32 119.3
C9 O1 C8 117.4(3)
C14 O3 C17 118.4(3)
C19 O4 C24 119.8(3)
C21 O5 C25 118.0(3)
C23 O6 C26 118.6(3)

loop_
_geom_bond_atom_site_label_1
_geom_bond_atom_site_label_2
_geom_bond_distance
C1 C2 1.367(5)
C1 C9 1.387(5)
C1 H1 0.9300
C2 C3 1.378(6)
C2 H2 0.9300
C3 C4 1.372(5)
C3 H3 0.9300
C4 C5 1.383(5)
C4 H4 0.9300
C5 C9 1.385(4)
C5 C6 1.495(4)
C6 C27 1.522(4)
C6 C7 1.553(4)
C6 H6 0.9800
C7 C10 1.519(4)
C7 C8 1.525(4)
C7 H7 0.9800
C8 O1 1.461(4)
C8 C18 1.500(4)
C8 H8 0.9800
C9 O1 1.366(4)
C10 O2 1.224(3)
C10 C11 1.474(5)
C11 C12 1.366(4)
C11 C16 1.382(4)
C12 C13 1.391(5)
C12 H12 0.9300
C13 C14 1.365(5)
C13 H13 0.9300
C14 C15 1.363(5)
C14 O3 1.374(4)
C15 C16 1.372(5)
C15 H15 0.9300
C16 H16 0.9300
C17 O3 1.412(5)
C17 H17A 0.9600
C17 H17B 0.9600
C17 H17C 0.9600
C18 C19 1.389(4)
C18 C23 1.400(4)
C19 O4 1.369(4)
C19 C20 1.378(4)
C20 C21 1.378(5)
C20 H20 0.9300
C21 C22 1.375(5)
C21 O5 1.376(4)
C22 C23 1.374(4)
C22 H22 0.9300
C23 O6 1.369(4)
C24 O4 1.421(4)
C24 H24A 0.9600
C24 H24B 0.9600
C24 H24C 0.9600
C25 O5 1.427(5)
C25 H25A 0.9600
C25 H25B 0.9600
C25 H25C 0.9600
C26 O6 1.424(4)
C26 H26A 0.9600
C26 H26B 0.9600
C26 H26C 0.9600
C27 C32 1.384(4)
C27 C28 1.385(5)
C28 C29 1.383(5)
C28 H28 0.9300
C29 C30 1.362(5)
C29 H29 0.9300
C30 C31 1.361(6)
C30 H30 0.9300
C31 C32 1.381(5)
C31 H31 0.9300
C32 H32 0.9300

loop_
_geom_torsion_atom_site_label_1
_geom_torsion_atom_site_label_2
_geom_torsion_atom_site_label_3
_geom_torsion_atom_site_label_4
_geom_torsion
C9 C1 C2 C3 0.2(6)
C1 C2 C3 C4 0.2(6)
C2 C3 C4 C5 -0.5(6)
C3 C4 C5 C9 0.3(5)
C3 C4 C5 C6 178.7(3)
C4 C5 C6 C27 71.6(4)
C9 C5 C6 C27 -110.0(3)
C4 C5 C6 C7 -160.4(3)
C9 C5 C6 C7 18.0(4)
C5 C6 C7 C10 -171.9(3)
C27 C6 C7 C10 -45.0(4)
C5 C6 C7 C8 -48.2(3)
C27 C6 C7 C8 78.7(3)
C10 C7 C8 O1 -174.3(2)
C6 C7 C8 O1 61.8(3)
C10 C7 C8 C18 -53.8(3)
C6 C7 C8 C18 -177.6(3)
C4 C5 C9 O1 179.7(3)
C6 C5 C9 O1 1.2(5)
C4 C5 C9 C1 0.2(5)
C6 C5 C9 C1 -178.2(3)
C2 C1 C9 O1 -179.9(3)
C2 C1 C9 C5 -0.4(5)
C8 C7 C10 O2 -22.3(4)
C6 C7 C10 O2 100.5(3)
C8 C7 C10 C11 159.8(3)
C6 C7 C10 C11 -77.5(3)
O2 C10 C11 C12 179.5(3)
C7 C10 C11 C12 -2.5(5)
O2 C10 C11 C16 -4.5(4)
C7 C10 C11 C16 173.5(3)
C16 C11 C12 C13 -1.1(5)
C10 C11 C12 C13 175.0(3)
C11 C12 C13 C14 0.9(6)
C12 C13 C14 C15 0.8(6)
C12 C13 C14 O3 -178.4(3)
C13 C14 C15 C16 -2.3(6)
O3 C14 C15 C16 177.0(3)
C14 C15 C16 C11 2.2(6)
C12 C11 C16 C15 -0.5(5)
C10 C11 C16 C15 -176.8(3)
O1 C8 C18 C19 70.0(4)
C7 C8 C18 C19 -52.5(4)
O1 C8 C18 C23 -106.0(3)
C7 C8 C18 C23 131.4(3)
C23 C18 C19 O4 -179.6(3)
C8 C18 C19 O4 4.3(4)
C23 C18 C19 C20 0.8(5)
C8 C18 C19 C20 -175.4(3)
O4 C19 C20 C21 -179.8(3)
C18 C19 C20 C21 -0.2(5)
C19 C20 C21 C22 -0.5(5)
C19 C20 C21 O5 179.6(3)
O5 C21 C22 C23 -179.7(3)
C20 C21 C22 C23 0.4(5)
C21 C22 C23 O6 179.4(3)
C21 C22 C23 C18 0.3(5)
C19 C18 C23 O6 180.0(3)
C8 C18 C23 O6 -3.8(4)
C19 C18 C23 C22 -0.8(5)
C8 C18 C23 C22 175.4(3)
C5 C6 C27 C32 -144.8(3)
C7 C6 C27 C32 90.0(3)
C5 C6 C27 C28 34.2(4)
C7 C6 C27 C28 -91.0(4)
C32 C27 C28 C29 0.4(5)
C6 C27 C28 C29 -178.6(3)
C27 C28 C29 C30 0.6(6)
C28 C29 C30 C31 -1.3(6)
C29 C30 C31 C32 1.0(6)
C30 C31 C32 C27 0.0(5)
C28 C27 C32 C31 -0.7(5)
C6 C27 C32 C31 178.4(3)
C5 C9 O1 C8 11.8(4)
C1 C9 O1 C8 -168.7(3)
C18 C8 O1 C9 -170.6(3)
C7 C8 O1 C9 -43.3(3)
C15 C14 O3 C17 -176.4(4)
C13 C14 O3 C17 2.9(6)
C20 C19 O4 C24 -4.1(5)
C18 C19 O4 C24 176.3(3)
C22 C21 O5 C25 -1.0(6)
C20 C21 O5 C25 178.9(4)
C22 C23 O6 C26 1.3(4)
C18 C23 O6 C26 -179.6(3)
